data_7717846
loop_
_publ_author_name
'Kultyshev, Roman'
'Harkness, Ian'
'Berry, Daniel'
'Jobson, Hoi'
'Marchbank, Huw'
'Eralp Erden, Tugce'
'Ashfield, Laura'

_publ_section_title
;
 Heteroleptic &#x201C;open ruthenocene&#x201D; for deposition of Ru films
 from the gas phase
;
_journal_name_full 'Dalton Transactions'
_journal_paper_doi 10.1039/D4DT02466D
_journal_year 2025
_chemical_formula_moiety 'C13 H20 O Ru'
_chemical_formula_sum 'C13 H20 O Ru'
_chemical_formula_weight 293.36
_chemical_melting_point 346
_chemical_name_systematic '(\h5-2,4-dimethylpentadienyl)(\h5-2,4-dimethyl-1-oxapentadienyl) ruthenium'
_chemical_properties_physical Air-sensitive,Oxygen-sensitive
_space_group_crystal_system monoclinic
_space_group_IT_number 14
_space_group_name_Hall '-P 2ybc'
_space_group_name_H-M_alt 'P 1 21/c 1'
_atom_sites_solution_hydrogens geom
_atom_sites_solution_primary dual
_audit_creation_date 2023-05-10
_audit_creation_method
;
Olex2 1.5
(compiled 2023.03.06 svn.rbb2c1857 for OlexSys, GUI svn.r6748)
;
_audit_update_record
;
2024-07-22 deposited with the CCDC.	2024-12-12 downloaded from the CCDC.
;
_cell_angle_alpha 90
_cell_angle_beta 103.493(2)
_cell_angle_gamma 90
_cell_formula_units_Z 4
_cell_length_a 7.3396(2)
_cell_length_b 16.8660(4)
_cell_length_c 10.2918(3)
_cell_measurement_reflns_used 44045
_cell_measurement_temperature 100(2)
_cell_measurement_theta_max 33.7160
_cell_measurement_theta_min 2.3320
_cell_volume 1238.85(6)
_computing_cell_refinement 'CrysAlisPro 1.171.42.61a (Rigaku OD, 2022)'
_computing_data_collection 'CrysAlisPro 1.171.42.61a (Rigaku OD, 2022)'
_computing_data_reduction 'CrysAlisPro 1.171.42.61a (Rigaku OD, 2022)'
_computing_molecular_graphics 'Olex2 1.5 (Dolomanov et al., 2009)'
_computing_publication_material 'Olex2 1.5 (Dolomanov et al., 2009)'
_computing_structure_refinement 'SHELXL 2014/7 (Sheldrick, 2015)'
_computing_structure_solution 'SHELXT 2014/5 (Sheldrick, 2014)'
_diffrn_ambient_environment N~2~
_diffrn_ambient_temperature 100(2)
_diffrn_detector 'Hybrid Pixel Array Detector'
_diffrn_detector_area_resol_mean 10
_diffrn_detector_dtime 0.000
_diffrn_detector_type 'Rigaku, HyPix 6000HE'
_diffrn_measured_fraction_theta_full 0.997
_diffrn_measured_fraction_theta_max 0.997
_diffrn_measurement_details
;
List of Runs (angles in degrees, time in seconds):

  # Type    Start    End  Width  t~exp~   \w     \q     \k     \f   Frames
#--------------------------------------------------------------------------
  1  \w    -54.00  30.00   0.50    3.00    --   18.20 -56.00 125.00  168
  2  \w      7.00  61.00   0.50    3.00    --   18.20  56.00 -92.00  108
  3  \w     21.00  64.00   0.50    3.00    --  -14.92  19.00-150.00   86
  4  \w    -56.00  -2.00   0.50    3.00    --  -14.92 -57.00 -60.00  108
  5  \w    -27.00  59.00   0.50    3.00    --  -14.92  56.00 -92.00  172
  6  \w     21.00  64.00   0.50    3.00    --  -14.92  19.00 -30.00   86
  7  \w    -60.00 -17.00   0.50    3.00    --   18.20 -19.00-180.00   86
  8  \w    -60.00 -17.00   0.50    3.00    --   18.20 -19.00  30.00   86
  9  \w    -60.00 -27.00   0.50    3.00    --   18.20 -19.00 150.00   66
 10  \w    -60.00 -35.00   0.50    3.00    --   18.20 -19.00   0.00   50
 11  \w    -55.00  -9.00   0.50    3.00    --  -14.92 -56.00 125.00   92
 12  \w    -48.00 -23.00   0.50    3.00    --  -14.92 103.00 101.05   50
 13  \w    -42.00  13.00   0.50    3.00    --  -14.92  90.00-143.99  110
 14  \w    -68.00 -43.00   0.50    3.00    --  -14.92 137.00 135.56   50
 15  \w    -49.00  -1.00   0.50    3.00    --  -14.92 105.00 171.34   96
 16  \w    -83.00 -17.00   0.50    3.00    --  -14.92 -19.00 150.00  132
 17  \w    -68.00 -43.00   0.50    3.00    --  -14.92 137.00  53.25   50
 18  \w    -44.00  -3.00   0.50    3.00    --  -14.92  94.00  15.93   82
 19  \w    -68.00 -33.00   0.50    3.00    --  -14.92 137.00 -76.90   70
 20  \w      6.00  62.00   0.50    3.00    --   18.20  57.00  90.00  112
 21  \w      1.00  41.00   0.50    3.00    --   18.20  68.00 117.63   80
 22  \w     21.00  94.00   0.50    3.00    --   18.20  19.00-180.00  146
 23  \w     21.00  96.00   0.50    3.00    --   18.20  19.00 -30.00  150
 24  \w     23.00  49.00   0.50    3.00    --   18.20 -99.00  30.00   52
 25  \w      4.00  51.00   0.50    3.00    --   18.20  64.00 -46.96   94
 26  \w    -63.00 -14.00   0.50    3.00    --  -14.92 130.00 -97.30   98
 27  \w    -48.00   4.00   0.50    3.00    --  -14.92 103.00 101.05  104
 28  \w    -46.00 -17.00   0.50    3.00    --  -14.92  99.00 163.84   58
 29  \w     21.00  64.00   0.50    3.00    --  -14.92  19.00 120.00   86
 30  \w    -36.00  24.00   0.50    3.00    --  -14.92  77.00  30.00  120
 31  \w    -56.00  -2.00   0.50    3.00    --  -14.92 -57.00-180.00  108
 32  \w    -56.00  -2.00   0.50    3.00    --  -14.92 -57.00  90.00  108
 33  \w    -68.00 -19.00   0.50    3.00    --  -14.92 137.00 -76.90   98
 34  \w    -56.00  -2.00   0.50    3.00    --  -14.92 -57.00-120.00  108
 35  \w      6.00  62.00   0.50    3.00    --   18.20  57.00-180.00  112
 36  \w     -1.00  31.00   0.50    3.00    --   18.20  73.00  94.99   64
 37  \w     10.00  94.00   0.50    3.00    --   18.20  38.00  90.00  168
 38  \w    -60.00 -17.00   0.50    3.00    --   18.20 -19.00 -30.00   86
 39  \w      0.00  49.00   0.50    3.00    --   18.20 -99.00 -90.00   98
 40  \w    -60.00 -17.00   0.50    3.00    --   18.20 -19.00  60.00   86
;
_diffrn_measurement_device 'four-circle diffractometer'
_diffrn_measurement_device_details 'Rigaku, UG2 \k goniometer'
_diffrn_measurement_device_type
'Rigaku FRE+ diffractometer with Arc)Sec VHF Varimax confocal mirrors, a UG2 goniometer and HyPix 6000HE detector'
_diffrn_measurement_method 'profile data from \w-scans'
_diffrn_measurement_specimen_support 'MiTeGen MicroLoop'
_diffrn_orient_matrix_type 'CrysAlisPro convention (1999,Acta A55,543-557)'
_diffrn_orient_matrix_UB_11 -0.0305753000
_diffrn_orient_matrix_UB_12 -0.0270428000
_diffrn_orient_matrix_UB_13 -0.0533975000
_diffrn_orient_matrix_UB_21 0.0945596000
_diffrn_orient_matrix_UB_22 -0.0082230000
_diffrn_orient_matrix_UB_23 -0.0006249000
_diffrn_orient_matrix_UB_31 0.0015226000
_diffrn_orient_matrix_UB_32 -0.0311605000
_diffrn_orient_matrix_UB_33 0.0465563000
_diffrn_radiation_collimation 0.2
_diffrn_radiation_monochromator 'Confocal mirrors, Arc)Sec VHF Varimax'
_diffrn_radiation_probe x-ray
_diffrn_radiation_type 'Mo K\a'
_diffrn_radiation_wavelength 0.71073
_diffrn_radiation_xray_symbol K-L~3~
_diffrn_reflns_av_R_equivalents 0.0394
_diffrn_reflns_av_unetI/netI 0.0233
_diffrn_reflns_Laue_measured_fraction_full 0.997
_diffrn_reflns_Laue_measured_fraction_max 0.997
_diffrn_reflns_limit_h_max 10
_diffrn_reflns_limit_h_min -10
_diffrn_reflns_limit_k_max 23
_diffrn_reflns_limit_k_min -23
_diffrn_reflns_limit_l_max 14
_diffrn_reflns_limit_l_min -14
_diffrn_reflns_number 24849
_diffrn_reflns_point_group_measured_fraction_full 0.997
_diffrn_reflns_point_group_measured_fraction_max 0.997
_diffrn_reflns_theta_full 25.242
_diffrn_reflns_theta_max 29.573
_diffrn_reflns_theta_min 2.366
_diffrn_source 'Rotating Anode'
_diffrn_source_current 55.0
_diffrn_source_power 2.475
_diffrn_source_target Mo
_diffrn_source_type 'Rigaku FRE+'
_diffrn_source_voltage 45.0
_exptl_absorpt_coefficient_mu 1.238
_exptl_absorpt_correction_T_max 1.00000
_exptl_absorpt_correction_T_min 0.74713
_exptl_absorpt_correction_type multi-scan
_exptl_absorpt_process_details
;
CrysAlisPro 1.171.42.61a (Rigaku Oxford Diffraction, 2022)
Empirical absorption correction using spherical harmonics,
implemented in SCALE3 ABSPACK scaling algorithm.
;
_exptl_crystal_colour orange
_exptl_crystal_colour_primary orange
_exptl_crystal_density_diffrn 1.573
_exptl_crystal_description block
_exptl_crystal_F_000 600
_exptl_crystal_recrystallization_method 'The material was recrystallised from hexane'
_exptl_crystal_size_max 0.23
_exptl_crystal_size_mid 0.14
_exptl_crystal_size_min 0.06
_refine_diff_density_max 0.487
_refine_diff_density_min -0.494
_refine_diff_density_rms 0.076
_refine_ls_extinction_method none
_refine_ls_goodness_of_fit_ref 1.062
_refine_ls_hydrogen_treatment constr
_refine_ls_matrix_type full
_refine_ls_number_parameters 140
_refine_ls_number_reflns 3462
_refine_ls_number_restraints 0
_refine_ls_restrained_S_all 1.062
_refine_ls_R_factor_all 0.0233
_refine_ls_R_factor_gt 0.0200
_refine_ls_shift/su_max 0.001
_refine_ls_shift/su_mean 0.000
_refine_ls_structure_factor_coef Fsqd
_refine_ls_weighting_details 'w=1/[\s^2^(Fo^2^)+(0.0254P)^2^+0.5783P] where P=(Fo^2^+2Fc^2^)/3'
_refine_ls_weighting_scheme calc
_refine_ls_wR_factor_gt 0.0514
_refine_ls_wR_factor_ref 0.0529
_reflns_Friedel_coverage 0.000
_reflns_number_gt 3152
_reflns_number_total 3462
_reflns_threshold_expression 'I > 2\s(I)'
_cod_data_source_file d4dt02466d2.cif
_cod_data_source_block 2023ncsc0203r1e
_cod_database_code 7717846
_shelx_shelxl_version_number 2014/7
_chemical_oxdiff_formula 'C13 H20 O Ru'
_chemical_oxdiff_usercomment AJ4218_003
_shelx_space_group_comment
;
The symmetry employed for this shelxl refinement is uniquely defined
by the following loop, which should always be used as a source of
symmetry information in preference to the above space-group names.
They are only intended as comments.
;
_shelx_estimated_absorpt_t_max 0.929
_shelx_estimated_absorpt_t_min 0.764
_olex2_refinement_description
;
1. Fixed Uiso
 At 1.2 times of:
  All C(H) groups, All C(H,H) groups
 At 1.5 times of:
  All C(H,H,H) groups
2.a Ternary CH refined with riding coordinates:
 C3(H3), C10(H10)
2.b Secondary CH2 refined with riding coordinates:
 C6(H6A,H6B), C7(H7A,H7B), C13(H13A,H13B)
2.c Idealised Me refined as rotating group:
 C1(H1A,H1B,H1C), C5(H5A,H5B,H5C), C9(H9A,H9B,H9C), C12(H12A,H12B,H12C)
;
_olex2_exptl_crystal_mounting_method 'The crystal was mounted on a MITIGEN holder in oil'
_olex2_submission_original_sample_id AJ4218_003
_olex2_submission_special_instructions 'No special instructions were received'
_oxdiff_exptl_absorpt_empirical_details
;
Empirical correction (ABSPACK) includes:
- Absorption correction using spherical harmonics
- Frame scaling
;
_oxdiff_exptl_absorpt_empirical_full_max 6.263
_oxdiff_exptl_absorpt_empirical_full_min 0.369

loop_
_space_group_symop_operation_xyz
'x, y, z'
'-x, y+1/2, -z+1/2'
'-x, -y, -z'
'x, -y-1/2, z-1/2'

loop_
_atom_site_label
_atom_site_type_symbol
_atom_site_fract_x
_atom_site_fract_y
_atom_site_fract_z
_atom_site_U_iso_or_equiv
_atom_site_adp_type
_atom_site_occupancy
_atom_site_site_symmetry_order
_atom_site_calc_flag
_atom_site_refinement_flags_posn
_atom_site_refinement_flags_adp
_atom_site_refinement_flags_occupancy
_atom_site_disorder_assembly
_atom_site_disorder_group
Ru1 Ru 0.65748(2) 0.37113(2) 0.18968(2) 0.01167(5) Uani 1 1 d . . . . .
O1 O 0.81611(17) 0.28406(7) 0.10652(12) 0.0216(2) Uani 1 1 d . . . . .
C1 C 1.0190(3) 0.25618(11) 0.3223(2) 0.0313(4) Uani 1 1 d . . . . .
H1A H 1.0713 0.2862 0.4040 0.047 Uiso 1 1 calc R U . . .
H1B H 1.1199 0.2278 0.2942 0.047 Uiso 1 1 calc R U . . .
H1C H 0.9269 0.2179 0.3397 0.047 Uiso 1 1 calc R U . . .
C2 C 0.9256(2) 0.31193(10) 0.21412(17) 0.0192(3) Uani 1 1 d . . . . .
C3 C 0.9607(2) 0.39567(10) 0.22722(16) 0.0172(3) Uani 1 1 d . . . . .
H3 H 1.0216 0.4148 0.3191 0.021 Uiso 1 1 calc R U . . .
C4 C 0.8626(2) 0.45382(9) 0.13812(16) 0.0171(3) Uani 1 1 d . . . . .
C5 C 0.8899(3) 0.53931(10) 0.18003(19) 0.0261(4) Uani 1 1 d . . . . .
H5A H 0.7758 0.5693 0.1412 0.039 Uiso 1 1 calc R U . . .
H5B H 0.9952 0.5615 0.1485 0.039 Uiso 1 1 calc R U . . .
H5C H 0.9164 0.5428 0.2777 0.039 Uiso 1 1 calc R U . . .
C6 C 0.7265(2) 0.43396(10) 0.02140(16) 0.0207(3) Uani 1 1 d . . . . .
H6A H 0.7696 0.4009 -0.0450 0.025 Uiso 1 1 calc R U . . .
H6B H 0.6397 0.4769 -0.0193 0.025 Uiso 1 1 calc R U . . .
C7 C 0.5111(2) 0.45980(10) 0.27377(16) 0.0188(3) Uani 1 1 d . . . . .
H7A H 0.5674 0.5134 0.2845 0.023 Uiso 1 1 calc R U . . .
H7B H 0.3729 0.4601 0.2429 0.023 Uiso 1 1 calc R U . . .
C8 C 0.5896(2) 0.40287(9) 0.37298(15) 0.0171(3) Uani 1 1 d . . . . .
C9 C 0.7325(3) 0.42605(11) 0.49693(16) 0.0240(3) Uani 1 1 d . . . . .
H9A H 0.8137 0.3806 0.5292 0.036 Uiso 1 1 calc R U . . .
H9B H 0.6685 0.4426 0.5661 0.036 Uiso 1 1 calc R U . . .
H9C H 0.8084 0.4700 0.4764 0.036 Uiso 1 1 calc R U . . .
C10 C 0.5455(2) 0.32041(9) 0.35228(15) 0.0167(3) Uani 1 1 d . . . . .
H10 H 0.6340 0.2841 0.4131 0.020 Uiso 1 1 calc R U . . .
C11 C 0.4536(2) 0.28567(10) 0.22894(16) 0.0174(3) Uani 1 1 d . . . . .
C12 C 0.4749(3) 0.19731(10) 0.21549(18) 0.0245(3) Uani 1 1 d . . . . .
H12A H 0.5418 0.1864 0.1454 0.037 Uiso 1 1 calc R U . . .
H12B H 0.3508 0.1725 0.1918 0.037 Uiso 1 1 calc R U . . .
H12C H 0.5461 0.1756 0.3005 0.037 Uiso 1 1 calc R U . . .
C13 C 0.3735(2) 0.33046(10) 0.11174(16) 0.0201(3) Uani 1 1 d . . . . .
H13A H 0.2723 0.3679 0.1186 0.024 Uiso 1 1 calc R U . . .
H13B H 0.3493 0.3014 0.0258 0.024 Uiso 1 1 calc R U . . .

loop_
_atom_site_aniso_label
_atom_site_aniso_U_11
_atom_site_aniso_U_22
_atom_site_aniso_U_33
_atom_site_aniso_U_23
_atom_site_aniso_U_13
_atom_site_aniso_U_12
Ru1 0.01202(7) 0.01191(7) 0.01133(7) 0.00006(4) 0.00320(4) 0.00000(4)
O1 0.0239(6) 0.0183(6) 0.0258(6) -0.0058(5) 0.0125(5) -0.0007(4)
C1 0.0234(9) 0.0268(9) 0.0446(11) 0.0129(8) 0.0097(8) 0.0105(7)
C2 0.0152(7) 0.0181(7) 0.0264(8) 0.0017(6) 0.0092(6) 0.0039(6)
C3 0.0135(7) 0.0198(7) 0.0187(7) -0.0011(6) 0.0046(5) -0.0021(6)
C4 0.0175(7) 0.0159(7) 0.0206(7) 0.0006(6) 0.0097(6) -0.0021(5)
C5 0.0298(9) 0.0164(8) 0.0355(10) -0.0006(7) 0.0143(7) -0.0051(7)
C6 0.0214(8) 0.0261(8) 0.0160(7) 0.0048(6) 0.0074(6) -0.0008(6)
C7 0.0213(7) 0.0167(7) 0.0209(7) 0.0016(6) 0.0101(6) 0.0045(6)
C8 0.0202(7) 0.0177(7) 0.0155(7) -0.0012(5) 0.0088(6) 0.0003(6)
C9 0.0299(9) 0.0258(9) 0.0162(7) -0.0046(6) 0.0051(6) -0.0034(7)
C10 0.0176(7) 0.0179(7) 0.0166(7) 0.0030(5) 0.0080(6) 0.0009(5)
C11 0.0158(7) 0.0178(7) 0.0203(7) 0.0005(6) 0.0079(6) -0.0036(5)
C12 0.0304(9) 0.0160(8) 0.0291(9) -0.0012(6) 0.0111(7) -0.0061(6)
C13 0.0148(7) 0.0244(8) 0.0203(8) 0.0004(6) 0.0024(6) -0.0035(6)

loop_
_atom_type_symbol
_atom_type_description
_atom_type_scat_dispersion_real
_atom_type_scat_dispersion_imag
_atom_type_scat_source
C C 0.0033 0.0016 'International Tables Vol C Tables 4.2.6.8 and 6.1.1.4'
H H 0.0000 0.0000 'International Tables Vol C Tables 4.2.6.8 and 6.1.1.4'
O O 0.0106 0.0060 'International Tables Vol C Tables 4.2.6.8 and 6.1.1.4'
Ru Ru -1.2594 0.8363 'International Tables Vol C Tables 4.2.6.8 and 6.1.1.4'

loop_
_exptl_crystal_face_index_h
_exptl_crystal_face_index_k
_exptl_crystal_face_index_l
_exptl_crystal_face_perp_dist
0 -2 1 0.0787
-2 2 1 0.0344
1 5 3 0.0266
-1 -3 -5 0.0265
-1 -5 -3 0.0335
4 2 -5 0.0513

loop_
_geom_angle_atom_site_label_1
_geom_angle_atom_site_label_2
_geom_angle_atom_site_label_3
_geom_angle
_geom_angle_site_symmetry_1
_geom_angle_site_symmetry_3
_geom_angle_publ_flag
O1 Ru1 C3 65.43(5) . . ?
O1 Ru1 C4 82.76(5) . . ?
O1 Ru1 C6 76.76(6) . . ?
O1 Ru1 C10 111.50(5) . . ?
O1 Ru1 C11 94.60(5) . . ?
C2 Ru1 O1 34.74(6) . . ?
C2 Ru1 C3 38.32(6) . . ?
C2 Ru1 C4 70.57(6) . . ?
C2 Ru1 C6 86.76(6) . . ?
C2 Ru1 C10 102.85(6) . . ?
C2 Ru1 C11 108.50(6) . . ?
C4 Ru1 C3 37.51(6) . . ?
C6 Ru1 C3 68.76(6) . . ?
C6 Ru1 C4 37.48(6) . . ?
C6 Ru1 C10 170.37(6) . . ?
C7 Ru1 O1 177.70(5) . . ?
C7 Ru1 C2 143.42(6) . . ?
C7 Ru1 C3 112.28(6) . . ?
C7 Ru1 C4 95.21(6) . . ?
C7 Ru1 C6 102.27(6) . . ?
C7 Ru1 C10 69.65(6) . . ?
C7 Ru1 C11 87.47(6) . . ?
C7 Ru1 C13 80.81(7) . . ?
C8 Ru1 O1 141.04(5) . . ?
C8 Ru1 C2 113.99(6) . . ?
C8 Ru1 C3 103.44(6) . . ?
C8 Ru1 C4 111.60(6) . . ?
C8 Ru1 C6 136.45(6) . . ?
C8 Ru1 C7 38.93(6) . . ?
C8 Ru1 C10 38.59(6) . . ?
C8 Ru1 C11 71.92(6) . . ?
C8 Ru1 C13 90.23(6) . . ?
C10 Ru1 C3 118.66(6) . . ?
C10 Ru1 C4 145.60(6) . . ?
C11 Ru1 C3 142.98(6) . . ?
C11 Ru1 C4 176.47(6) . . ?
C11 Ru1 C6 139.62(6) . . ?
C11 Ru1 C10 37.73(6) . . ?
C13 Ru1 O1 101.44(6) . . ?
C13 Ru1 C2 131.82(6) . . ?
C13 Ru1 C3 165.79(6) . . ?
C13 Ru1 C4 139.82(6) . . ?
C13 Ru1 C6 103.94(6) . . ?
C13 Ru1 C10 70.15(6) . . ?
C13 Ru1 C11 38.38(6) . . ?
C2 O1 Ru1 72.54(8) . . ?
H1A C1 H1B 109.5 . . ?
H1A C1 H1C 109.5 . . ?
H1B C1 H1C 109.5 . . ?
C2 C1 H1A 109.5 . . ?
C2 C1 H1B 109.5 . . ?
C2 C1 H1C 109.5 . . ?
O1 C2 Ru1 72.72(9) . . ?
O1 C2 C1 119.57(15) . . ?
O1 C2 C3 119.93(14) . . ?
C1 C2 Ru1 128.44(12) . . ?
C3 C2 Ru1 72.31(8) . . ?
C3 C2 C1 120.47(16) . . ?
Ru1 C3 H3 115.9 . . ?
C2 C3 Ru1 69.37(8) . . ?
C2 C3 H3 115.9 . . ?
C4 C3 Ru1 71.21(9) . . ?
C4 C3 C2 124.49(14) . . ?
C4 C3 H3 115.9 . . ?
C3 C4 Ru1 71.29(8) . . ?
C3 C4 C5 117.62(15) . . ?
C5 C4 Ru1 126.12(11) . . ?
C6 C4 Ru1 70.57(9) . . ?
C6 C4 C3 122.51(15) . . ?
C6 C4 C5 119.45(15) . . ?
C4 C5 H5A 109.5 . . ?
C4 C5 H5B 109.5 . . ?
C4 C5 H5C 109.5 . . ?
H5A C5 H5B 109.5 . . ?
H5A C5 H5C 109.5 . . ?
H5B C5 H5C 109.5 . . ?
Ru1 C6 H6A 116.4 . . ?
Ru1 C6 H6B 116.4 . . ?
C4 C6 Ru1 71.95(9) . . ?
C4 C6 H6A 116.4 . . ?
C4 C6 H6B 116.4 . . ?
H6A C6 H6B 113.4 . . ?
Ru1 C7 H7A 116.6 . . ?
Ru1 C7 H7B 116.6 . . ?
H7A C7 H7B 113.6 . . ?
C8 C7 Ru1 70.17(9) . . ?
C8 C7 H7A 116.6 . . ?
C8 C7 H7B 116.6 . . ?
C7 C8 Ru1 70.90(9) . . ?
C7 C8 C9 121.33(15) . . ?
C7 C8 C10 120.59(14) . . ?
C9 C8 Ru1 123.85(11) . . ?
C10 C8 Ru1 73.48(8) . . ?
C10 C8 C9 117.90(14) . . ?
C8 C9 H9A 109.5 . . ?
C8 C9 H9B 109.5 . . ?
C8 C9 H9C 109.5 . . ?
H9A C9 H9B 109.5 . . ?
H9A C9 H9C 109.5 . . ?
H9B C9 H9C 109.5 . . ?
Ru1 C10 H10 114.3 . . ?
C8 C10 Ru1 67.93(8) . . ?
C8 C10 H10 114.3 . . ?
C11 C10 Ru1 70.38(8) . . ?
C11 C10 C8 125.33(14) . . ?
C11 C10 H10 114.3 . . ?
C10 C11 Ru1 71.89(9) . . ?
C10 C11 C12 116.91(15) . . ?
C10 C11 C13 123.60(15) . . ?
C12 C11 Ru1 123.03(11) . . ?
C13 C11 Ru1 70.06(9) . . ?
C13 C11 C12 118.44(15) . . ?
C11 C12 H12A 109.5 . . ?
C11 C12 H12B 109.5 . . ?
C11 C12 H12C 109.5 . . ?
H12A C12 H12B 109.5 . . ?
H12A C12 H12C 109.5 . . ?
H12B C12 H12C 109.5 . . ?
Ru1 C13 H13A 116.4 . . ?
Ru1 C13 H13B 116.4 . . ?
C11 C13 Ru1 71.56(9) . . ?
C11 C13 H13A 116.4 . . ?
C11 C13 H13B 116.4 . . ?
H13A C13 H13B 113.4 . . ?

loop_
_geom_bond_atom_site_label_1
_geom_bond_atom_site_label_2
_geom_bond_distance
_geom_bond_site_symmetry_2
_geom_bond_publ_flag
Ru1 O1 2.1702(11) . ?
Ru1 C2 2.1681(15) . ?
Ru1 C3 2.2070(15) . ?
Ru1 C4 2.2059(15) . ?
Ru1 C6 2.1881(15) . ?
Ru1 C7 2.1385(15) . ?
Ru1 C8 2.1288(15) . ?
Ru1 C10 2.2022(14) . ?
Ru1 C11 2.1825(15) . ?
Ru1 C13 2.1626(15) . ?
O1 C2 1.295(2) . ?
C1 H1A 0.9800 . ?
C1 H1B 0.9800 . ?
C1 H1C 0.9800 . ?
C1 C2 1.496(2) . ?
C2 C3 1.436(2) . ?
C3 H3 1.0000 . ?
C3 C4 1.419(2) . ?
C4 C5 1.505(2) . ?
C4 C6 1.412(2) . ?
C5 H5A 0.9800 . ?
C5 H5B 0.9800 . ?
C5 H5C 0.9800 . ?
C6 H6A 0.9900 . ?
C6 H6B 0.9900 . ?
C7 H7A 0.9900 . ?
C7 H7B 0.9900 . ?
C7 C8 1.422(2) . ?
C8 C9 1.502(2) . ?
C8 C10 1.433(2) . ?
C9 H9A 0.9800 . ?
C9 H9B 0.9800 . ?
C9 H9C 0.9800 . ?
C10 H10 1.0000 . ?
C10 C11 1.418(2) . ?
C11 C12 1.508(2) . ?
C11 C13 1.428(2) . ?
C12 H12A 0.9800 . ?
C12 H12B 0.9800 . ?
C12 H12C 0.9800 . ?
C13 H13A 0.9900 . ?
C13 H13B 0.9900 . ?

loop_
_geom_torsion_atom_site_label_1
_geom_torsion_atom_site_label_2
_geom_torsion_atom_site_label_3
_geom_torsion_atom_site_label_4
_geom_torsion
_geom_torsion_site_symmetry_1
_geom_torsion_site_symmetry_2
_geom_torsion_site_symmetry_3
_geom_torsion_site_symmetry_4
_geom_torsion_publ_flag
Ru1 O1 C2 C1 124.90(15) . . . . ?
Ru1 O1 C2 C3 -56.88(12) . . . . ?
Ru1 C2 C3 C4 -47.45(14) . . . . ?
Ru1 C3 C4 C5 121.68(13) . . . . ?
Ru1 C3 C4 C6 -50.78(13) . . . . ?
Ru1 C7 C8 C9 118.64(14) . . . . ?
Ru1 C7 C8 C10 -56.34(12) . . . . ?
Ru1 C8 C10 C11 -43.00(14) . . . . ?
Ru1 C10 C11 C12 118.50(13) . . . . ?
Ru1 C10 C11 C13 -49.59(14) . . . . ?
O1 C2 C3 Ru1 57.08(12) . . . . ?
O1 C2 C3 C4 9.6(2) . . . . ?
C1 C2 C3 Ru1 -124.71(15) . . . . ?
C1 C2 C3 C4 -172.16(15) . . . . ?
C2 C3 C4 Ru1 46.74(14) . . . . ?
C2 C3 C4 C5 168.42(14) . . . . ?
C2 C3 C4 C6 -4.0(2) . . . . ?
C3 C4 C6 Ru1 51.09(13) . . . . ?
C5 C4 C6 Ru1 -121.24(14) . . . . ?
C7 C8 C10 Ru1 55.13(12) . . . . ?
C7 C8 C10 C11 12.1(2) . . . . ?
C8 C10 C11 Ru1 42.14(14) . . . . ?
C8 C10 C11 C12 160.64(14) . . . . ?
C8 C10 C11 C13 -7.5(2) . . . . ?
C9 C8 C10 Ru1 -120.03(13) . . . . ?
C9 C8 C10 C11 -163.02(15) . . . . ?
C10 C11 C13 Ru1 50.34(14) . . . . ?
C12 C11 C13 Ru1 -117.57(14) . . . . ?

loop_
_exptl_oxdiff_crystal_face_indexfrac_h
_exptl_oxdiff_crystal_face_indexfrac_k
_exptl_oxdiff_crystal_face_indexfrac_l
_exptl_oxdiff_crystal_face_x
_exptl_oxdiff_crystal_face_y
_exptl_oxdiff_crystal_face_z
0.0000 -1.9989 1.0002 0.0006 0.0158 0.1089
-2.0004 2.0012 1.0003 -0.0464 -0.2062 -0.0188
1.0005 5.0000 2.9998 -0.3260 0.0516 -0.0146
-1.0005 -3.0017 -5.0001 0.3788 -0.0668 -0.1408
-1.0005 -5.0000 -2.9998 0.3260 -0.0516 0.0146
4.0007 1.9942 -5.0012 0.0908 0.3650 -0.2889
